data_1516622
loop_
_publ_author_name
'Ren, Yulin'
'Lantvit, Daniel D.'
'Deng, Youcai'
'Kanagasabai, Ragu'
'Gallucci, Judith C.'
'Ninh, Tran Ngoc'
'Chai, Hee-Byung'
'Soejarto, Djaja D.'
'Fuchs, James R.'
'Yalowich, Jack C.'
'Yu, Jianhua'
'Swanson, Steven M.'
'Kinghorn, A. Douglas'

_publ_section_title
;
 Potent Cytotoxic Arylnaphthalene Lignan Lactones from Phyllanthus
 poilanei.
;
_journal_issue 6
_journal_name_full 'Journal of natural products'
_journal_page_first 1494
_journal_page_last 1504
_journal_paper_doi 10.1021/np5002785
_journal_volume 77
_journal_year 2014
_chemical_absolute_configuration syn
_chemical_compound_source 'synthesis as described'
_chemical_formula_moiety 'C30 H28 O13'
_chemical_formula_sum 'C30 H28 O13'
_chemical_formula_weight 596.52
_chemical_name_systematic
;
 ?
;
_space_group_IT_number 178
_symmetry_cell_setting hexagonal
_symmetry_Int_Tables_number 178
_symmetry_space_group_name_Hall 'P 61 2 (0 0 5)'
_symmetry_space_group_name_H-M 'P 61 2 2'
_atom_sites_solution_hydrogens geom
_atom_sites_solution_primary direct
_atom_sites_solution_secondary difmap
_audit_conform_dict_location ftp://ftp.iucr.org/pub/cif_core.dic
_audit_conform_dict_name cif_core.dic
_audit_conform_dict_version 2.4
_audit_creation_date 2012-08-08T15:06:26-00:00
_audit_creation_method 'WinGX routine CIF_UPDATE'
_cell_angle_alpha 90
_cell_angle_beta 90
_cell_angle_gamma 120
_cell_formula_units_Z 12
_cell_length_a 21.4292(6)
_cell_length_b 21.4292(6)
_cell_length_c 21.4162(6)
_cell_measurement_reflns_used 9936
_cell_measurement_temperature 150(2)
_cell_measurement_theta_max 42.318
_cell_measurement_theta_min 2.533
_cell_measurement_wavelength 1.2399
_cell_volume 8517.0(4)
_computing_cell_refinement 'Bruker SAINT v7.68A'
_computing_data_collection 'Bruker APEX2 v2012.2.0'
_computing_data_reduction 'Bruker SAINT v7.68A'
_computing_molecular_graphics 'Ortep-3 for Windows (Farrugia, 1997)'
_computing_publication_material 'WinGX publication routines (Farrugia, 1999)'
_computing_structure_refinement 'SHELXL-97 (Sheldrick, 2008)'
_computing_structure_solution 'SIR-2004: J.Appl.Cryst., (2005), 38, 381'
_diffrn_ambient_temperature 150(2)
_diffrn_measured_fraction_theta_full 0.987
_diffrn_measured_fraction_theta_max 0.987
_diffrn_measurement_device_type 'Bruker AXS APEXII CCD diffractometer'
_diffrn_measurement_method 'omega scans'
_diffrn_radiation_monochromator 'Si-<111> channel cut crystal'
_diffrn_radiation_probe x-ray
_diffrn_radiation_type synchrotron
_diffrn_radiation_wavelength 1.2399
_diffrn_reflns_av_R_equivalents 0.0892
_diffrn_reflns_av_unetI/netI 0.0343
_diffrn_reflns_limit_h_max 24
_diffrn_reflns_limit_h_min -24
_diffrn_reflns_limit_k_max 24
_diffrn_reflns_limit_k_min -24
_diffrn_reflns_limit_l_max 23
_diffrn_reflns_limit_l_min -23
_diffrn_reflns_number 68142
_diffrn_reflns_theta_full 45.53
_diffrn_reflns_theta_max 45.53
_diffrn_reflns_theta_min 2.53
_exptl_absorpt_coefficient_mu 0.429
_exptl_absorpt_correction_T_max 0.749
_exptl_absorpt_correction_T_min 0.680
_exptl_absorpt_correction_type multi-scan
_exptl_absorpt_process_details 'SADABS, v2008/1, G.M. Sheldrick'
_exptl_crystal_colour colourless
_exptl_crystal_density_diffrn 1.396
_exptl_crystal_density_method 'not measured'
_exptl_crystal_description needle
_exptl_crystal_F_000 3744
_exptl_crystal_size_max 0.20
_exptl_crystal_size_mid 0.01
_exptl_crystal_size_min 0.01
_refine_diff_density_max 0.122
_refine_diff_density_min -0.159
_refine_diff_density_rms 0.031
_refine_ls_abs_structure_details 'Flack H D (1983), Acta Cryst. A39, 876-881'
_refine_ls_abs_structure_Flack 0.0(3)
_refine_ls_extinction_method none
_refine_ls_goodness_of_fit_ref 1.05
_refine_ls_hydrogen_treatment mixed
_refine_ls_matrix_type full
_refine_ls_number_parameters 478
_refine_ls_number_reflns 4507
_refine_ls_number_restraints 191
_refine_ls_restrained_S_all 1.048
_refine_ls_R_factor_all 0.0501
_refine_ls_R_factor_gt 0.0377
_refine_ls_shift/su_max 0.007
_refine_ls_shift/su_mean 0
_refine_ls_structure_factor_coef Fsqd
_refine_ls_weighting_details 'w=1/[\s^2^(Fo^2^)+(0.0390P)^2^+1.9473P] where P=(Fo^2^+2Fc^2^)/3'
_refine_ls_weighting_scheme calc
_refine_ls_wR_factor_gt 0.0825
_refine_ls_wR_factor_ref 0.0889
_reflns_number_gt 3850
_reflns_number_total 4507
_reflns_threshold_expression >2\s(I)
_cod_data_source_file np5002785_si_001.cif
_cod_data_source_block Kinghorn-OSU020
_cod_depositor_comments 'Adding full bibliography for 1516622.cif.'
_cod_original_sg_symbol_Hall 'P 61 2(005)'
_cod_original_sg_symbol_H-M P6122
_cod_database_code 1516622

loop_
_symmetry_equiv_pos_as_xyz
'x, y, z'
'-x, -y, z+1/2'
'-y, x-y, z+1/3'
'-x+y, -x, z+2/3'
'x-y, x, z+1/6'
'y, -x+y, z+5/6'
'x-y, -y, -z'
'-x, -x+y, -z+2/3'
'y, x, -z+1/3'
'-y, -x, -z+5/6'
'x, x-y, -z+1/6'
'-x+y, y, -z+1/2'

loop_
_atom_site_label
_atom_site_type_symbol
_atom_site_fract_x
_atom_site_fract_y
_atom_site_fract_z
_atom_site_U_iso_or_equiv
_atom_site_adp_type
_atom_site_occupancy
_atom_site_symmetry_multiplicity
_atom_site_calc_flag
_atom_site_refinement_flags
_atom_site_disorder_assembly
_atom_site_disorder_group
C1" C 0.70505(12) 0.53372(13) 0.56227(10) 0.0403(5) Uani 1 1 d . . .
H1" H 0.6934 0.4888 0.5857 0.048 Uiso 1 1 calc R . .
C2" C 0.78569(12) 0.58111(13) 0.55536(10) 0.0385(5) Uani 1 1 d . . .
H2" H 0.7969 0.6237 0.5285 0.046 Uiso 1 1 calc R . .
C3" C 0.81714(12) 0.60594(13) 0.61982(11) 0.0401(5) Uani 1 1 d . . .
H3" H 0.8096 0.5633 0.6447 0.048 Uiso 1 1 calc R . .
C4" C 0.78245(14) 0.64264(15) 0.65352(11) 0.0478(6) Uani 1 1 d . . .
H4" H 0.8019 0.6559 0.6969 0.057 Uiso 1 1 calc R . .
C5" C 0.70184(14) 0.59165(17) 0.65486(12) 0.0560(7) Uani 1 1 d . . .
H51" H 0.691 0.5483 0.6794 0.067 Uiso 1 1 calc R . .
H52" H 0.6779 0.6155 0.6754 0.067 Uiso 1 1 calc R . .
C1 C 0.60041(13) 0.38611(13) 0.49898(11) 0.0412(6) Uani 1 1 d . . .
C2 C 0.53078(12) 0.32280(13) 0.49887(11) 0.0426(6) Uani 1 1 d . A .
C3 C 0.52806(13) 0.25510(13) 0.50104(10) 0.0444(6) Uani 1 1 d . . .
H3 H 0.4826 0.2121 0.5026 0.053 Uiso 1 1 calc R . .
C4 C 0.58948(13) 0.25079(13) 0.50101(10) 0.0431(6) Uani 1 1 d . . .
C5 C 0.65842(13) 0.31462(12) 0.49864(11) 0.0399(5) Uani 1 1 d . . .
C6 C 0.66336(12) 0.38042(12) 0.49810(10) 0.0396(5) Uani 1 1 d . . .
H6 H 0.7094 0.4228 0.4971 0.047 Uiso 1 1 calc R . .
C7 C 0.60577(12) 0.45463(13) 0.50144(11) 0.0409(5) Uani 1 1 d . . .
C8 C 0.54510(13) 0.46000(13) 0.50137(11) 0.0442(6) Uani 1 1 d . . .
C9 C 0.53743(13) 0.52545(14) 0.50296(13) 0.0515(6) Uani 1 1 d . . .
H91 H 0.5572 0.5527 0.5422 0.062 Uiso 1 1 calc R . .
H92 H 0.5625 0.5575 0.4671 0.062 Uiso 1 1 calc R . .
C7' C 0.46741(13) 0.32887(14) 0.49812(12) 0.0489(7) Uani 1 1 d D . .
C8' C 0.47684(13) 0.39801(14) 0.49868(11) 0.0475(6) Uani 1 1 d . A .
C9' C 0.42371(15) 0.42303(15) 0.49589(12) 0.0537(6) Uani 1 1 d . . .
C2A C 0.52477(15) 0.12184(14) 0.49944(15) 0.0635(8) Uani 1 1 d . . .
H21A H 0.4991 0.1211 0.4614 0.095 Uiso 1 1 calc R . .
H22A H 0.4955 0.1178 0.536 0.095 Uiso 1 1 calc R . .
H23A H 0.5337 0.0813 0.4989 0.095 Uiso 1 1 calc R . .
C3A C 0.78618(13) 0.36679(14) 0.49126(13) 0.0506(6) Uani 1 1 d . . .
H31A H 0.7955 0.3977 0.5278 0.076 Uiso 1 1 calc R . .
H32A H 0.7879 0.3933 0.4534 0.076 Uiso 1 1 calc R . .
H33A H 0.8229 0.3524 0.4887 0.076 Uiso 1 1 calc R . .
C4A C 0.93673(13) 0.65860(14) 0.65887(11) 0.0426(6) Uani 1 1 d . . .
C5A C 1.01259(13) 0.71263(15) 0.64519(12) 0.0537(7) Uani 1 1 d . . .
H51A H 1.0435 0.7128 0.679 0.081 Uiso 1 1 calc R . .
H52A H 1.0174 0.7605 0.6418 0.081 Uiso 1 1 calc R . .
H53A H 1.0271 0.7004 0.6057 0.081 Uiso 1 1 calc R . .
C6A C 0.85753(18) 0.76826(18) 0.63233(16) 0.0697(9) Uani 1 1 d . . .
C7A C 0.8706(2) 0.82558(18) 0.5855(2) 0.0936(12) Uani 1 1 d . . .
H71A H 0.8832 0.8133 0.5451 0.14 Uiso 1 1 calc R . .
H72A H 0.9103 0.872 0.5998 0.14 Uiso 1 1 calc R . .
H73A H 0.8269 0.829 0.5808 0.14 Uiso 1 1 calc R . .
O1 O 0.46000(9) 0.49677(10) 0.49919(9) 0.0575(5) Uani 1 1 d . A .
O2 O 0.35878(10) 0.39103(11) 0.49035(9) 0.0632(5) Uani 1 1 d . A .
O5 O 0.59222(9) 0.18824(8) 0.50252(8) 0.0509(4) Uani 1 1 d . . .
O6 O 0.71590(9) 0.30345(8) 0.49685(8) 0.0464(4) Uani 1 1 d . . .
O7 O 0.67377(8) 0.51632(9) 0.50194(7) 0.0410(4) Uani 1 1 d . . .
O8 O 0.81236(11) 0.53906(10) 0.52700(8) 0.0486(5) Uani 1 1 d . . .
H1O8 H 0.8547(18) 0.5625(17) 0.5230(14) 0.061(10) Uiso 1 1 d . . .
O9 O 0.89335(8) 0.65371(8) 0.61104(7) 0.0398(4) Uani 1 1 d . . .
O10 O 0.91421(9) 0.62238(11) 0.70525(8) 0.0576(5) Uani 1 1 d . . .
O11 O 0.79653(10) 0.70621(10) 0.61879(8) 0.0548(5) Uani 1 1 d . . .
O12 O 0.89676(13) 0.77563(12) 0.67532(11) 0.0869(8) Uani 1 1 d . . .
O13 O 0.67443(9) 0.57087(10) 0.59278(7) 0.0479(4) Uani 1 1 d . . .
C1'A C 0.3910(5) 0.2708(7) 0.5071(7) 0.040(3) Uani 0.440(5) 1 d PDU A 1
C2'A C 0.3677(6) 0.2220(6) 0.4576(6) 0.045(2) Uani 0.440(5) 1 d PDU A 1
H2'A H 0.3981 0.2243 0.4243 0.054 Uiso 0.440(5) 1 calc PR A 1
C3'A C 0.2963(4) 0.1704(4) 0.4621(4) 0.059(2) Uani 0.440(5) 1 d PDU A 1
C4'A C 0.2510(4) 0.1695(6) 0.5060(5) 0.058(2) Uani 0.440(5) 1 d PDU A 1
C5'A C 0.2755(4) 0.2156(5) 0.5558(4) 0.064(2) Uani 0.440(5) 1 d PDU A 1
H5'A H 0.2449 0.2113 0.5897 0.077 Uiso 0.440(5) 1 calc PR A 1
C6'A C 0.3467(5) 0.2686(6) 0.5544(5) 0.047(2) Uani 0.440(5) 1 d PDU A 1
H6'A H 0.3655 0.3039 0.5864 0.056 Uiso 0.440(5) 1 calc PR A 1
C1A C 0.1876(6) 0.0775(8) 0.4438(7) 0.117(6) Uani 0.440(5) 1 d PDU A 1
H1A H 0.1754 0.027 0.4509 0.141 Uiso 0.440(5) 1 calc PR A 1
H2A H 0.1527 0.0773 0.4134 0.141 Uiso 0.440(5) 1 calc PR A 1
O3A O 0.2564(3) 0.1163(3) 0.4197(2) 0.0735(18) Uani 0.440(5) 1 d PDU A 1
O4A O 0.1823(4) 0.1074(6) 0.4996(4) 0.090(3) Uani 0.440(5) 1 d PDU A 1
C1'B C 0.3962(4) 0.2589(5) 0.4887(6) 0.046(2) Uani 0.560(5) 1 d PDU A 2
C2'B C 0.3407(5) 0.2486(5) 0.5305(5) 0.064(2) Uani 0.560(5) 1 d PDU A 2
H2'B H 0.3495 0.2818 0.5634 0.077 Uiso 0.560(5) 1 calc PR A 2
C3'B C 0.2738(4) 0.1889(7) 0.5221(5) 0.095(3) Uani 0.560(5) 1 d PDU A 2
C4'B C 0.2602(4) 0.1414(4) 0.4759(6) 0.109(3) Uani 0.560(5) 1 d PDU A 2
C5'B C 0.3121(4) 0.1460(4) 0.4352(4) 0.094(2) Uani 0.560(5) 1 d PDU A 2
H5'B H 0.3023 0.111 0.4038 0.113 Uiso 0.560(5) 1 calc PR A 2
C6'B C 0.3803(5) 0.2063(5) 0.4437(5) 0.059(2) Uani 0.560(5) 1 d PDU A 2
H6'B H 0.4181 0.2118 0.4171 0.071 Uiso 0.560(5) 1 calc PR A 2
C1B C 0.1584(5) 0.1151(7) 0.5242(6) 0.173(5) Uani 0.560(5) 1 d PDU A 2
H1B H 0.1249 0.1298 0.5069 0.208 Uiso 0.560(5) 1 calc PR A 2
H2B H 0.1308 0.0741 0.5529 0.208 Uiso 0.560(5) 1 calc PR A 2
O3B O 0.2125(3) 0.1726(3) 0.5579(4) 0.142(3) Uani 0.560(5) 1 d PDU A 2
O4B O 0.1857(5) 0.0924(6) 0.4753(6) 0.167(4) Uani 0.560(5) 1 d PDU A 2

loop_
_atom_site_aniso_label
_atom_site_aniso_U_11
_atom_site_aniso_U_22
_atom_site_aniso_U_33
_atom_site_aniso_U_23
_atom_site_aniso_U_13
_atom_site_aniso_U_12
C1" 0.0397(14) 0.0485(14) 0.0368(13) -0.0003(10) -0.0034(10) 0.0253(12)
C2" 0.0379(13) 0.0458(14) 0.0379(13) -0.0040(10) -0.0039(10) 0.0256(11)
C3" 0.0330(13) 0.0490(14) 0.0435(13) 0.0005(11) -0.0035(10) 0.0244(11)
C4" 0.0493(15) 0.0687(17) 0.0390(14) -0.0100(13) -0.0112(11) 0.0397(14)
C5" 0.0491(16) 0.094(2) 0.0382(15) -0.0147(14) -0.0084(12) 0.0461(16)
C1 0.0451(14) 0.0500(15) 0.0288(12) 0.0047(10) -0.0037(10) 0.0239(12)
C2 0.0422(14) 0.0479(14) 0.0327(13) 0.0090(11) -0.0040(10) 0.0188(12)
C3 0.0437(14) 0.0461(15) 0.0313(13) 0.0079(11) -0.0052(10) 0.0133(11)
C4 0.0528(15) 0.0436(14) 0.0278(12) 0.0053(10) -0.0018(10) 0.0205(12)
C5 0.0470(14) 0.0498(15) 0.0257(12) 0.0043(10) -0.0003(10) 0.0263(13)
C6 0.0440(14) 0.0413(13) 0.0310(13) 0.0024(10) -0.0028(10) 0.0197(11)
C7 0.0390(13) 0.0466(14) 0.0335(13) 0.0042(10) -0.0054(10) 0.0186(11)
C8 0.0436(14) 0.0536(15) 0.0390(14) 0.0037(11) -0.0050(11) 0.0270(13)
C9 0.0417(15) 0.0616(16) 0.0552(16) 0.0015(13) -0.0102(12) 0.0287(13)
C7' 0.0413(15) 0.0585(16) 0.0408(14) 0.0161(12) -0.0067(11) 0.0202(13)
C8' 0.0384(14) 0.0613(17) 0.0427(14) 0.0114(12) -0.0049(11) 0.0249(13)
C9' 0.0515(18) 0.0635(18) 0.0486(15) 0.0059(13) -0.0089(12) 0.0307(15)
C2A 0.0627(18) 0.0454(16) 0.0673(19) 0.0098(14) 0.0045(15) 0.0158(14)
C3A 0.0450(15) 0.0473(15) 0.0593(17) 0.0105(12) 0.0068(12) 0.0230(13)
C4A 0.0434(14) 0.0594(16) 0.0369(14) -0.0045(12) -0.0029(11) 0.0346(13)
C5A 0.0422(15) 0.0667(18) 0.0485(15) -0.0060(12) -0.0061(11) 0.0243(14)
C6A 0.077(2) 0.070(2) 0.085(2) -0.0303(17) -0.0322(18) 0.0537(19)
C7A 0.097(3) 0.065(2) 0.126(3) -0.019(2) -0.042(2) 0.046(2)
O1 0.0443(10) 0.0660(12) 0.0681(12) 0.0033(9) -0.0103(9) 0.0320(10)
O2 0.0443(11) 0.0758(13) 0.0728(13) 0.0060(10) -0.0119(9) 0.0324(10)
O5 0.0551(11) 0.0398(9) 0.0507(10) 0.0052(8) 0.0004(8) 0.0184(8)
O6 0.0475(10) 0.0431(9) 0.0483(9) 0.0064(8) 0.0057(8) 0.0224(8)
O7 0.0392(9) 0.0464(9) 0.0357(9) 0.0021(7) -0.0061(7) 0.0200(8)
O8 0.0399(11) 0.0490(11) 0.0626(12) -0.0120(8) 0.0003(9) 0.0266(10)
O9 0.0383(9) 0.0487(10) 0.0372(9) -0.0008(7) -0.0038(7) 0.0253(8)
O10 0.0465(10) 0.0864(14) 0.0432(11) 0.0129(9) -0.0013(8) 0.0359(10)
O11 0.0593(12) 0.0602(12) 0.0595(11) -0.0219(9) -0.0237(9) 0.0408(10)
O12 0.0923(16) 0.0853(16) 0.1026(18) -0.0428(14) -0.0554(15) 0.0589(14)
O13 0.0435(10) 0.0722(12) 0.0399(10) -0.0076(8) -0.0091(7) 0.0379(9)
C1'A 0.044(5) 0.055(5) 0.028(7) 0.006(3) 0.002(3) 0.031(4)
C2'A 0.051(4) 0.043(6) 0.046(5) 0.005(4) -0.002(3) 0.026(4)
C3'A 0.046(4) 0.045(5) 0.069(5) 0.007(3) -0.008(3) 0.010(4)
C4'A 0.041(5) 0.054(6) 0.070(5) 0.017(4) -0.014(4) 0.018(4)
C5'A 0.052(5) 0.073(6) 0.063(6) 0.026(3) 0.011(4) 0.028(4)
C6'A 0.042(4) 0.057(6) 0.045(6) 0.008(3) 0.006(3) 0.028(4)
C1A 0.068(6) 0.091(8) 0.127(10) -0.062(7) 0.023(6) -0.011(5)
O3A 0.056(3) 0.055(3) 0.087(4) -0.008(2) -0.003(2) 0.010(2)
O4A 0.038(4) 0.144(7) 0.066(4) -0.010(4) 0.008(3) 0.030(4)
C1'B 0.040(4) 0.051(5) 0.043(7) 0.016(3) 0.005(3) 0.020(4)
C2'B 0.056(4) 0.065(5) 0.077(7) 0.023(4) 0.009(4) 0.035(4)
C3'B 0.041(4) 0.098(8) 0.129(11) 0.052(5) -0.004(5) 0.021(4)
C4'B 0.061(5) 0.046(5) 0.185(10) 0.031(5) -0.051(5) 0.001(4)
C5'B 0.092(5) 0.044(4) 0.121(7) 0.004(4) -0.067(4) 0.014(4)
C6'B 0.067(5) 0.031(4) 0.071(6) -0.003(3) -0.034(4) 0.019(3)
C1B 0.055(5) 0.135(9) 0.296(16) 0.084(9) -0.036(6) 0.023(5)
O3B 0.050(3) 0.110(4) 0.252(8) 0.084(4) 0.033(4) 0.029(3)
O4B 0.079(5) 0.091(7) 0.237(14) 0.070(6) -0.041(6) -0.028(5)

loop_
_atom_type_symbol
_atom_type_description
_atom_type_scat_dispersion_real
_atom_type_scat_dispersion_imag
_atom_type_scat_source
C C 0.0117 0.0056 'L. Kissel & R.H. Pratt, Acta Cryst(1990), A46, 170-175'
H H 0 0 'International Tables Vol C Tables 4.2.6.8 and 6.1.1.4'
O O 0.0341 0.0204 'L. Kissel & R.H. Pratt, Acta Cryst(1990), A46, 170-175'

loop_
_geom_angle_atom_site_label_1
_geom_angle_atom_site_label_2
_geom_angle_atom_site_label_3
_geom_angle
O7 C1" O13 106.07(17)
O7 C1" C2" 108.60(18)
O13 C1" C2" 111.24(19)
O7 C1" H1" 110.3
O13 C1" H1" 110.3
C2" C1" H1" 110.3
O8 C2" C1" 107.63(19)
O8 C2" C3" 111.31(18)
C1" C2" C3" 107.80(18)
O8 C2" H2" 110
C1" C2" H2" 110
C3" C2" H2" 110
O9 C3" C4" 111.8(2)
O9 C3" C2" 106.16(18)
C4" C3" C2" 111.79(18)
O9 C3" H3" 109
C4" C3" H3" 109
C2" C3" H3" 109
O11 C4" C3" 108.7(2)
O11 C4" C5" 108.4(2)
C3" C4" C5" 108.3(2)
O11 C4" H4" 110.5
C3" C4" H4" 110.5
C5" C4" H4" 110.5
O13 C5" C4" 110.5(2)
O13 C5" H51" 109.6
C4" C5" H51" 109.6
O13 C5" H52" 109.6
C4" C5" H52" 109.6
H51" C5" H52" 108.1
C6 C1 C7 120.3(2)
C6 C1 C2 120.4(2)
C7 C1 C2 119.3(2)
C3 C2 C7' 122.5(2)
C3 C2 C1 117.3(2)
C7' C2 C1 120.2(2)
C4 C3 C2 121.3(2)
C4 C3 H3 119.3
C2 C3 H3 119.3
C3 C4 O5 125.5(2)
C3 C4 C5 120.4(2)
O5 C4 C5 114.1(2)
C6 C5 O6 124.8(2)
C6 C5 C4 120.0(2)
O6 C5 C4 115.1(2)
C5 C6 C1 120.4(2)
C5 C6 H6 119.8
C1 C6 H6 119.8
C8 C7 O7 120.6(2)
C8 C7 C1 120.1(2)
O7 C7 C1 119.2(2)
C7 C8 C8' 120.5(2)
C7 C8 C9 129.7(2)
C8' C8 C9 109.8(2)
O1 C9 C8 103.9(2)
O1 C9 H91 111
C8 C9 H91 111
O1 C9 H92 111
C8 C9 H92 111
H91 C9 H92 109
C8' C7' C2 117.3(2)
C8' C7' C1'A 113.6(7)
C2 C7' C1'A 128.3(8)
C8' C7' C1'B 126.1(6)
C2 C7' C1'B 116.2(6)
C7' C8' C8 122.5(2)
C7' C8' C9' 131.0(2)
C8 C8' C9' 106.6(2)
O2 C9' O1 119.1(3)
O2 C9' C8' 132.2(3)
O1 C9' C8' 108.6(2)
O5 C2A H21A 109.5
O5 C2A H22A 109.5
H21A C2A H22A 109.5
O5 C2A H23A 109.5
H21A C2A H23A 109.5
H22A C2A H23A 109.5
O6 C3A H31A 109.5
O6 C3A H32A 109.5
H31A C3A H32A 109.5
O6 C3A H33A 109.5
H31A C3A H33A 109.5
H32A C3A H33A 109.5
O10 C4A O9 122.5(2)
O10 C4A C5A 126.7(2)
O9 C4A C5A 110.8(2)
C4A C5A H51A 109.5
C4A C5A H52A 109.5
H51A C5A H52A 109.5
C4A C5A H53A 109.5
H51A C5A H53A 109.5
H52A C5A H53A 109.5
O12 C6A O11 124.2(3)
O12 C6A C7A 124.9(3)
O11 C6A C7A 110.8(3)
C6A C7A H71A 109.5
C6A C7A H72A 109.5
H71A C7A H72A 109.5
C6A C7A H73A 109.5
H71A C7A H73A 109.5
H72A C7A H73A 109.5
C9' O1 C9 111.1(2)
C4 O5 C2A 117.0(2)
C5 O6 C3A 116.47(18)
C7 O7 C1" 112.89(17)
C2" O8 H1O8 110(2)
C4A O9 C3" 116.57(17)
C6A O11 C4" 117.4(2)
C1" O13 C5" 111.66(17)
C6'A C1'A C2'A 123.6(7)
C6'A C1'A C7' 125.1(7)
C2'A C1'A C7' 111.1(8)
C3'A C2'A C1'A 112.8(8)
C3'A C2'A H2'A 123.6
C1'A C2'A H2'A 123.6
C4'A C3'A C2'A 124.6(7)
C4'A C3'A O3A 107.9(6)
C2'A C3'A O3A 127.1(8)
C3'A C4'A C5'A 121.4(6)
C3'A C4'A O4A 110.4(6)
C5'A C4'A O4A 126.9(7)
C4'A C5'A C6'A 116.5(7)
C4'A C5'A H5'A 121.7
C6'A C5'A H5'A 121.7
C1'A C6'A C5'A 120.6(7)
C1'A C6'A H6'A 119.7
C5'A C6'A H6'A 119.7
O3A C1A O4A 110.7(8)
O3A C1A H1A 109.5
O4A C1A H1A 109.5
O3A C1A H2A 109.5
O4A C1A H2A 109.5
H1A C1A H2A 108.1
C1A O3A C3'A 106.6(6)
C1A O4A C4'A 103.5(6)
C6'B C1'B C2'B 117.8(6)
C6'B C1'B C7' 127.4(6)
C2'B C1'B C7' 114.7(7)
C3'B C2'B C1'B 117.8(8)
C3'B C2'B H2'B 121.1
C1'B C2'B H2'B 121.1
C4'B C3'B C2'B 122.0(7)
C4'B C3'B O3B 113.1(7)
C2'B C3'B O3B 124.8(9)
C3'B C4'B C5'B 123.4(7)
C3'B C4'B O4B 107.8(8)
C5'B C4'B O4B 128.6(10)
C4'B C5'B C6'B 114.8(8)
C4'B C5'B H5'B 122.6
C6'B C5'B H5'B 122.6
C1'B C6'B C5'B 124.0(8)
C1'B C6'B H6'B 118
C5'B C6'B H6'B 118
O3B C1B O4B 112.7(8)
O3B C1B H1B 109
O4B C1B H1B 109
O3B C1B H2B 109
O4B C1B H2B 109
H1B C1B H2B 107.8
C1B O3B C3'B 101.4(7)
C1B O4B C4'B 104.5(9)

loop_
_geom_bond_atom_site_label_1
_geom_bond_atom_site_label_2
_geom_bond_distance
C1" O7 1.417(3)
C1" O13 1.419(3)
C1" C2" 1.511(3)
C1" H1" 1
C2" O8 1.422(3)
C2" C3" 1.511(3)
C2" H2" 1
C3" O9 1.442(3)
C3" C4" 1.509(3)
C3" H3" 1
C4" O11 1.445(3)
C4" C5" 1.514(4)
C4" H4" 1
C5" O13 1.432(3)
C5" H51" 0.99
C5" H52" 0.99
C1 C6 1.414(3)
C1 C7 1.415(3)
C1 C2 1.429(3)
C2 C3 1.423(3)
C2 C7' 1.428(3)
C3 C4 1.365(3)
C3 H3 0.95
C4 O5 1.371(3)
C4 C5 1.427(3)
C5 C6 1.360(3)
C5 O6 1.368(3)
C6 H6 0.95
C7 C8 1.361(3)
C7 O7 1.395(3)
C8 C8' 1.402(3)
C8 C9 1.492(3)
C9 O1 1.455(3)
C9 H91 0.99
C9 H92 0.99
C7' C8' 1.392(4)
C7' C1'A 1.493(7)
C7' C1'B 1.527(6)
C8' C9' 1.483(4)
C9' O2 1.211(3)
C9' O1 1.370(3)
C2A O5 1.436(3)
C2A H21A 0.98
C2A H22A 0.98
C2A H23A 0.98
C3A O6 1.442(3)
C3A H31A 0.98
C3A H32A 0.98
C3A H33A 0.98
C4A O10 1.203(3)
C4A O9 1.352(3)
C4A C5A 1.479(4)
C5A H51A 0.98
C5A H52A 0.98
C5A H53A 0.98
C6A O12 1.203(3)
C6A O11 1.350(4)
C6A C7A 1.500(5)
C7A H71A 0.98
C7A H72A 0.98
C7A H73A 0.98
O8 H1O8 0.79(3)
C1'A C6'A 1.373(10)
C1'A C2'A 1.394(11)
C2'A C3'A 1.371(12)
C2'A H2'A 0.95
C3'A C4'A 1.346(10)
C3'A O3A 1.383(8)
C4'A C5'A 1.368(11)
C4'A O4A 1.413(8)
C5'A C6'A 1.373(11)
C5'A H5'A 0.95
C6'A H6'A 0.95
C1A O3A 1.381(8)
C1A O4A 1.386(8)
C1A H1A 0.99
C1A H2A 0.99
C1'B C6'B 1.388(9)
C1'B C2'B 1.414(10)
C2'B C3'B 1.376(12)
C2'B H2'B 0.95
C3'B C4'B 1.345(10)
C3'B O3B 1.404(8)
C4'B C5'B 1.375(11)
C4'B O4B 1.405(8)
C5'B C6'B 1.397(10)
C5'B H5'B 0.95
C6'B H6'B 0.95
C1B O3B 1.398(9)
C1B O4B 1.400(9)
C1B H1B 0.99
C1B H2B 0.99

loop_
_geom_hbond_atom_site_label_D
_geom_hbond_atom_site_label_H
_geom_hbond_atom_site_label_A
_geom_hbond_distance_DH
_geom_hbond_distance_HA
_geom_hbond_distance_DA
_geom_hbond_angle_DHA
_geom_hbond_site_symmetry_A
O8 H1O8 O2 0.79(3) 2.13(3) 2.912(3) 171(3) 7_666

loop_
_geom_torsion_atom_site_label_1
_geom_torsion_atom_site_label_2
_geom_torsion_atom_site_label_3
_geom_torsion_atom_site_label_4
_geom_torsion
O7 C1" C2" O8 -66.1(2)
O13 C1" C2" O8 177.51(17)
O7 C1" C2" C3" 173.71(18)
O13 C1" C2" C3" 57.3(2)
O8 C2" C3" O9 65.0(2)
C1" C2" C3" O9 -177.19(17)
O8 C2" C3" C4" -172.9(2)
C1" C2" C3" C4" -55.1(3)
O9 C3" C4" O11 56.7(2)
C2" C3" C4" O11 -62.2(3)
O9 C3" C4" C5" 174.23(19)
C2" C3" C4" C5" 55.4(3)
O11 C4" C5" O13 60.7(3)
C3" C4" C5" O13 -57.0(3)
C6 C1 C2 C3 3.1(3)
C7 C1 C2 C3 -175.4(2)
C6 C1 C2 C7' -178.4(2)
C7 C1 C2 C7' 3.1(3)
C7' C2 C3 C4 179.2(2)
C1 C2 C3 C4 -2.3(3)
C2 C3 C4 O5 -179.5(2)
C2 C3 C4 C5 -0.1(4)
C3 C4 C5 C6 1.8(3)
O5 C4 C5 C6 -178.8(2)
C3 C4 C5 O6 -178.0(2)
O5 C4 C5 O6 1.4(3)
O6 C5 C6 C1 178.9(2)
C4 C5 C6 C1 -0.9(3)
C7 C1 C6 C5 177.0(2)
C2 C1 C6 C5 -1.6(3)
C6 C1 C7 C8 179.1(2)
C2 C1 C7 C8 -2.4(3)
C6 C1 C7 O7 1.0(3)
C2 C1 C7 O7 179.60(19)
O7 C7 C8 C8' 177.8(2)
C1 C7 C8 C8' -0.2(4)
O7 C7 C8 C9 -1.3(4)
C1 C7 C8 C9 -179.2(2)
C7 C8 C9 O1 177.6(2)
C8' C8 C9 O1 -1.6(3)
C3 C2 C7' C8' 177.3(2)
C1 C2 C7' C8' -1.2(3)
C3 C2 C7' C1'A 8.1(7)
C1 C2 C7' C1'A -170.3(7)
C3 C2 C7' C1'B -10.0(6)
C1 C2 C7' C1'B 171.6(6)
C2 C7' C8' C8 -1.5(4)
C1'A C7' C8' C8 169.2(7)
C1'B C7' C8' C8 -173.4(6)
C2 C7' C8' C9' 177.5(2)
C1'A C7' C8' C9' -11.8(7)
C1'B C7' C8' C9' 5.6(7)
C7 C8 C8' C7' 2.2(4)
C9 C8 C8' C7' -178.5(2)
C7 C8 C8' C9' -177.0(2)
C9 C8 C8' C9' 2.2(3)
C7' C8' C9' O2 -2.9(5)
C8 C8' C9' O2 176.3(3)
C7' C8' C9' O1 178.8(2)
C8 C8' C9' O1 -2.1(3)
O2 C9' O1 C9 -177.5(2)
C8' C9' O1 C9 1.2(3)
C8 C9 O1 C9' 0.2(3)
C3 C4 O5 C2A 4.7(4)
C5 C4 O5 C2A -174.7(2)
C6 C5 O6 C3A -2.8(3)
C4 C5 O6 C3A 177.0(2)
C8 C7 O7 C1" 99.2(2)
C1 C7 O7 C1" -82.8(3)
O13 C1" O7 C7 -81.6(2)
C2" C1" O7 C7 158.75(19)
O10 C4A O9 C3" 4.0(3)
C5A C4A O9 C3" -176.41(19)
C4" C3" O9 C4A 85.2(2)
C2" C3" O9 C4A -152.69(19)
O12 C6A O11 C4" -7.9(4)
C7A C6A O11 C4" 170.3(2)
C3" C4" O11 C6A -88.8(3)
C5" C4" O11 C6A 153.7(2)
O7 C1" O13 C5" 179.98(19)
C2" C1" O13 C5" -62.1(3)
C4" C5" O13 C1" 61.6(3)
C8' C7' C1'A C6'A -51(2)
C2 C7' C1'A C6'A 118.3(16)
C1'B C7' C1'A C6'A 175(6)
C8' C7' C1'A C2'A 123.2(12)
C2 C7' C1'A C2'A -67.3(17)
C1'B C7' C1'A C2'A -10(3)
C6'A C1'A C2'A C3'A -2(3)
C7' C1'A C2'A C3'A -176.1(10)
C1'A C2'A C3'A C4'A 5.7(19)
C1'A C2'A C3'A O3A 177.2(13)
C2'A C3'A C4'A C5'A -9.4(19)
O3A C3'A C4'A C5'A 177.6(11)
C2'A C3'A C4'A O4A -177.1(12)
O3A C3'A C4'A O4A 9.9(13)
C3'A C4'A C5'A C6'A 8.2(19)
O4A C4'A C5'A C6'A 173.8(13)
C2'A C1'A C6'A C5'A 1(3)
C7' C1'A C6'A C5'A 175.0(13)
C4'A C5'A C6'A C1'A -4(2)
O4A C1A O3A C3'A 2(2)
C4'A C3'A O3A C1A -7.3(14)
C2'A C3'A O3A C1A 180.0(14)
O3A C1A O4A C4'A 4(2)
C3'A C4'A O4A C1A -8.3(18)
C5'A C4'A O4A C1A -175.2(17)
C8' C7' C1'B C6'B 123.9(12)
C2 C7' C1'B C6'B -48.2(17)
C1'A C7' C1'B C6'B 179(5)
C8' C7' C1'B C2'B -54.9(15)
C2 C7' C1'B C2'B 133.1(10)
C1'A C7' C1'B C2'B 0(3)
C6'B C1'B C2'B C3'B -3(2)
C7' C1'B C2'B C3'B 175.9(11)
C1'B C2'B C3'B C4'B 0(2)
C1'B C2'B C3'B O3B -177.2(12)
C2'B C3'B C4'B C5'B 3(2)
O3B C3'B C4'B C5'B -179.4(8)
C2'B C3'B C4'B O4B -172.8(13)
O3B C3'B C4'B O4B 4.6(15)
C3'B C4'B C5'B C6'B -2.7(15)
O4B C4'B C5'B C6'B 172.4(11)
C2'B C1'B C6'B C5'B 3(2)
C7' C1'B C6'B C5'B -175.2(10)
C4'B C5'B C6'B C1'B -0.7(15)
O4B C1B O3B C3'B 6.4(17)
C4'B C3'B O3B C1B -6.7(14)
C2'B C3'B O3B C1B 170.6(14)
O3B C1B O4B C4'B -4.0(19)
C3'B C4'B O4B C1B -0.4(17)
C5'B C4'B O4B C1B -176.0(12)
